data_7037322
loop_
_publ_author_name
'Chen, Jing-Lin'
'Guo, Zong-Hao'
'Yu, Hua-Guang'
'He, Li-Hua'
'Liu, Sui-Jun'
'Wen, He-Rui'
'Wang, Jin-Yun'

_publ_section_title
;
 Luminescent dinuclear copper(i) complexes bearing
 1,4-bis(diphenylphosphino)butane and functionalized
 3-(2'-pyridyl)pyrazole mixed ligands.
;
_journal_issue 2
_journal_name_full 'Dalton transactions (Cambridge, England : 2003)'
_journal_page_first 696
_journal_page_last 705
_journal_paper_doi 10.1039/c5dt03451e
_journal_volume 45
_journal_year 2015
_chemical_formula_sum 'C81 H88 Cl4 Cu2 N6 O8 P4'
_chemical_formula_weight 1666.33
_chemical_name_systematic
; 
 ? 
;
_space_group_IT_number 15
_symmetry_cell_setting monoclinic
_symmetry_space_group_name_Hall '-C 2yc'
_symmetry_space_group_name_H-M 'C 1 2/c 1'
_atom_sites_solution_hydrogens geom
_atom_sites_solution_primary direct
_atom_sites_solution_secondary difmap
_audit_creation_method SHELXL-97
_audit_update_record
;
2015-09-01 deposited with the CCDC.
2015-11-17 downloaded from the CCDC.
;
_cell_angle_alpha 90.00
_cell_angle_beta 119.9200(10)
_cell_angle_gamma 90.00
_cell_formula_units_Z 4
_cell_length_a 30.1773(7)
_cell_length_b 13.1702(3)
_cell_length_c 23.9402(5)
_cell_measurement_temperature 296(2)
_cell_measurement_theta_max 26.00
_cell_measurement_theta_min 1.73
_cell_volume 8246.7(3)
_computing_cell_refinement 'Bruker SMART'
_computing_data_collection 'Bruker SMART'
_computing_data_reduction 'Bruker SAINT'
_computing_molecular_graphics 'Bruker SHELXTL'
_computing_publication_material 'Bruker SHELXTL'
_computing_structure_refinement 'SHELXL-97 (Sheldrick, 1997)'
_computing_structure_solution 'SHELXS-97 (Sheldrick, 1990)'
_diffrn_ambient_temperature 296(2)
_diffrn_measured_fraction_theta_full 0.997
_diffrn_measured_fraction_theta_max 0.997
_diffrn_measurement_device_type 'Bruker P4'
_diffrn_measurement_method '\w scans'
_diffrn_radiation_monochromator graphite
_diffrn_radiation_source 'fine-focus sealed tube'
_diffrn_radiation_type MoK\a
_diffrn_radiation_wavelength 0.71073
_diffrn_reflns_av_R_equivalents 0.0375
_diffrn_reflns_av_sigmaI/netI 0.0405
_diffrn_reflns_limit_h_max 32
_diffrn_reflns_limit_h_min -37
_diffrn_reflns_limit_k_max 16
_diffrn_reflns_limit_k_min -13
_diffrn_reflns_limit_l_max 29
_diffrn_reflns_limit_l_min -29
_diffrn_reflns_number 32315
_diffrn_reflns_theta_full 26.00
_diffrn_reflns_theta_max 26.00
_diffrn_reflns_theta_min 1.73
_exptl_absorpt_coefficient_mu 0.780
_exptl_absorpt_correction_T_max 0.8472
_exptl_absorpt_correction_T_min 0.7885
_exptl_absorpt_correction_type multi-scan
_exptl_absorpt_process_details 'SADABS (Bruker, 2008)'
_exptl_crystal_colour yellow
_exptl_crystal_density_diffrn 1.342
_exptl_crystal_density_method 'not measured'
_exptl_crystal_description prism
_exptl_crystal_F_000 3464
_exptl_crystal_size_max 0.32
_exptl_crystal_size_mid 0.27
_exptl_crystal_size_min 0.22
_refine_diff_density_max 0.630
_refine_diff_density_min -1.217
_refine_diff_density_rms 0.091
_refine_ls_extinction_method SHELXL
_refine_ls_goodness_of_fit_ref 1.031
_refine_ls_hydrogen_treatment constr
_refine_ls_matrix_type full
_refine_ls_number_parameters 502
_refine_ls_number_reflns 8086
_refine_ls_number_restraints 12
_refine_ls_restrained_S_all 1.037
_refine_ls_R_factor_all 0.1037
_refine_ls_R_factor_gt 0.0687
_refine_ls_shift/su_max 0.001
_refine_ls_shift/su_mean 0.000
_refine_ls_structure_factor_coef Fsqd
_refine_ls_weighting_details 'calc w=1/[\s^2^(Fo^2^)+(0.1370P)^2^+13.5924P] where P=(Fo^2^+2Fc^2^)/3'
_refine_ls_weighting_scheme calc
_refine_ls_wR_factor_gt 0.2090
_refine_ls_wR_factor_ref 0.2371
_reflns_number_gt 5342
_reflns_number_total 8086
_reflns_threshold_expression >2sigma(I)
_cod_data_source_file c5dt03451e2.cif
_cod_data_source_block 2
_cod_depositor_comments
;
The following automatic conversions were performed:

'_symmetry_cell_setting' value 'Monoclinic' changed to 'monoclinic'
according to
/usr/data/users/saulius/crontab/automatic-downloads/rss-feeds/RSC/lib/dictionaries/cif_core.dic
dictionary named 'cif_core.dic' version 2.4.2 from 2011-04-26.

Automatic conversion script
Id: cif_fix_values 4268 2015-11-12 08:31:59Z antanas 

 Adding full bibliography for 7037321--7037324.cif.
;
_cod_original_sg_symbol_H-M C2/c
_cod_database_code 7037322

loop_
_symmetry_equiv_pos_as_xyz
'x, y, z'
'-x, y, -z+1/2'
'x+1/2, y+1/2, z'
'-x+1/2, y+1/2, -z+1/2'
'-x, -y, -z'
'x, -y, z-1/2'
'-x+1/2, -y+1/2, -z'
'x+1/2, -y+1/2, z-1/2'

loop_
_atom_site_label
_atom_site_type_symbol
_atom_site_fract_x
_atom_site_fract_y
_atom_site_fract_z
_atom_site_U_iso_or_equiv
_atom_site_adp_type
_atom_site_occupancy
_atom_site_symmetry_multiplicity
_atom_site_calc_flag
_atom_site_refinement_flags
_atom_site_disorder_assembly
_atom_site_disorder_group
Cu1 Cu 0.36274(2) 0.85176(4) -0.04357(3) 0.0547(2) Uani 1 1 d . . .
Cl2 Cl 0.03931(15) 0.7563(3) 0.2337(2) 0.1891(13) Uani 1 1 d . . .
P1 P 0.37468(4) 0.84216(9) -0.12873(6) 0.0495(3) Uani 1 1 d . . .
P2 P 0.38629(5) 0.99456(10) 0.01343(6) 0.0571(3) Uani 1 1 d . . .
N1 N 0.28522(15) 0.8131(3) -0.07788(19) 0.0598(10) Uani 1 1 d . . .
N2 N 0.36974(16) 0.7163(3) 0.00303(19) 0.0595(10) Uani 1 1 d . . .
N3 N 0.40651(17) 0.6504(3) 0.0422(2) 0.0655(11) Uani 1 1 d . . .
H3B H 0.4387 0.6638 0.0611 0.079 Uiso 1 1 calc R . .
C1 C 0.2434(2) 0.8668(5) -0.1180(3) 0.0802(16) Uani 1 1 d . . .
H1B H 0.2474 0.9304 -0.1318 0.096 Uiso 1 1 calc R . .
C2 C 0.1947(2) 0.8301(7) -0.1394(4) 0.103(2) Uani 1 1 d . . .
H2B H 0.1664 0.8685 -0.1674 0.124 Uiso 1 1 calc R . .
C3 C 0.1887(3) 0.7392(7) -0.1197(4) 0.115(3) Uani 1 1 d . . .
H3C H 0.1560 0.7139 -0.1337 0.138 Uiso 1 1 calc R . .
C4 C 0.2298(3) 0.6844(6) -0.0796(4) 0.103(2) Uani 1 1 d . . .
H4B H 0.2258 0.6211 -0.0654 0.124 Uiso 1 1 calc R . .
C5 C 0.2789(2) 0.7226(4) -0.0590(3) 0.0668(13) Uani 1 1 d . . .
C6 C 0.3260(2) 0.6692(4) -0.0155(2) 0.0647(13) Uani 1 1 d . . .
C7 C 0.3357(2) 0.5701(4) 0.0119(3) 0.0793(16) Uani 1 1 d . . .
H7A H 0.3115 0.5212 0.0060 0.095 Uiso 1 1 calc R . .
C8 C 0.3873(2) 0.5612(4) 0.0486(3) 0.0735(15) Uani 1 1 d . . .
C9 C 0.4219(3) 0.4763(5) 0.0894(4) 0.097(2) Uani 1 1 d . . .
C10 C 0.3890(4) 0.3855(6) 0.0873(4) 0.134(3) Uani 1 1 d . . .
H10A H 0.3681 0.4052 0.1051 0.200 Uiso 1 1 calc R . .
H10B H 0.4109 0.3304 0.1120 0.200 Uiso 1 1 calc R . .
H10C H 0.3677 0.3643 0.0434 0.200 Uiso 1 1 calc R . .
C11 C 0.4528(4) 0.5145(7) 0.1584(4) 0.163(4) Uani 1 1 d . . .
H11A H 0.4733 0.5714 0.1598 0.245 Uiso 1 1 calc R . .
H11B H 0.4747 0.4612 0.1855 0.245 Uiso 1 1 calc R . .
H11C H 0.4300 0.5351 0.1734 0.245 Uiso 1 1 calc R . .
C12 C 0.4568(4) 0.4462(7) 0.0634(6) 0.154(4) Uani 1 1 d . . .
H12A H 0.4775 0.5033 0.0659 0.232 Uiso 1 1 calc R . .
H12B H 0.4365 0.4250 0.0194 0.232 Uiso 1 1 calc R . .
H12C H 0.4785 0.3913 0.0887 0.232 Uiso 1 1 calc R . .
C13 C 0.43490(18) 0.8920(4) -0.1197(2) 0.0568(11) Uani 1 1 d . . .
H13A H 0.4324 0.8945 -0.1616 0.068 Uiso 1 1 calc R . .
H13B H 0.4401 0.9607 -0.1030 0.068 Uiso 1 1 calc R . .
C14 C 0.48069(18) 0.8268(4) -0.0745(3) 0.0689(14) Uani 1 1 d . . .
H14A H 0.4743 0.7574 -0.0901 0.083 Uiso 1 1 calc R . .
H14B H 0.4838 0.8270 -0.0321 0.083 Uiso 1 1 calc R . .
C15 C 0.44839(19) 1.0446(4) 0.0273(2) 0.0639(13) Uani 1 1 d . . .
H15A H 0.4737 0.9913 0.0472 0.077 Uiso 1 1 calc R . .
H15B H 0.4451 1.0588 -0.0144 0.077 Uiso 1 1 calc R . .
C16 C 0.4687(2) 1.1380(4) 0.0679(3) 0.0752(15) Uani 1 1 d . . .
H16A H 0.4735 1.1243 0.1104 0.090 Uiso 1 1 calc R . .
H16B H 0.4437 1.1921 0.0488 0.090 Uiso 1 1 calc R . .
C17 C 0.0000 0.6890(16) 0.2500 0.248(12) Uani 1 2 d S . .
H17A H 0.0206 0.6454 0.2866 0.298 Uiso 0.50 1 calc PR . .
H17B H -0.0206 0.6454 0.2134 0.298 Uiso 0.50 1 calc PR . .
C20 C 0.32552(19) 0.9175(4) -0.1941(2) 0.0606(12) Uani 1 1 d . . .
C21 C 0.3344(3) 1.0174(5) -0.2013(3) 0.0844(17) Uani 1 1 d . . .
H21A H 0.3666 1.0450 -0.1748 0.101 Uiso 1 1 calc R . .
C22 C 0.2966(3) 1.0771(7) -0.2468(4) 0.115(3) Uani 1 1 d . . .
H22A H 0.3033 1.1447 -0.2511 0.138 Uiso 1 1 calc R . .
C23 C 0.2496(4) 1.0382(8) -0.2856(4) 0.125(3) Uani 1 1 d . . .
H23A H 0.2247 1.0788 -0.3176 0.150 Uiso 1 1 calc R . .
C24 C 0.2376(3) 0.9391(7) -0.2786(3) 0.114(3) Uani 1 1 d . . .
H24A H 0.2047 0.9138 -0.3037 0.136 Uiso 1 1 calc R . .
C25 C 0.2772(2) 0.8781(5) -0.2322(3) 0.0858(18) Uani 1 1 d . . .
H25A H 0.2707 0.8107 -0.2273 0.103 Uiso 1 1 calc R . .
C26 C 0.37210(17) 0.7178(4) -0.1628(2) 0.0549(11) Uani 1 1 d . . .
C27 C 0.3575(2) 0.7017(5) -0.2271(3) 0.0801(16) Uani 1 1 d . . .
H27A H 0.3449 0.7552 -0.2562 0.096 Uiso 1 1 calc R . .
C28 C 0.3617(3) 0.6058(6) -0.2477(3) 0.103(2) Uani 1 1 d . . .
H28A H 0.3503 0.5951 -0.2912 0.123 Uiso 1 1 calc R . .
C29 C 0.3825(3) 0.5253(5) -0.2049(4) 0.0929(19) Uani 1 1 d . . .
H29A H 0.3875 0.4626 -0.2188 0.112 Uiso 1 1 calc R . .
C30 C 0.3954(2) 0.5398(4) -0.1430(3) 0.0837(17) Uani 1 1 d . . .
H30A H 0.4077 0.4857 -0.1142 0.100 Uiso 1 1 calc R . .
C31 C 0.3904(2) 0.6349(4) -0.1221(3) 0.0667(13) Uani 1 1 d . . .
H31A H 0.3998 0.6434 -0.0790 0.080 Uiso 1 1 calc R . .
C32 C 0.3398(2) 1.0937(4) -0.0250(2) 0.0709(14) Uani 1 1 d . . .
C33 C 0.3469(3) 1.1693(7) -0.0607(4) 0.114(3) Uani 1 1 d . . .
H33A H 0.3771 1.1715 -0.0620 0.137 Uiso 1 1 calc R . .
C34 C 0.3103(5) 1.2392(9) -0.0932(5) 0.155(4) Uani 1 1 d U . .
H34A H 0.3160 1.2889 -0.1165 0.186 Uiso 1 1 calc R . .
C35 C 0.2661(5) 1.2390(9) -0.0930(5) 0.141(4) Uani 1 1 d . . .
H35A H 0.2419 1.2893 -0.1151 0.169 Uiso 1 1 calc R . .
C36 C 0.2566(3) 1.1677(9) -0.0614(6) 0.147(4) Uani 1 1 d . . .
H36A H 0.2253 1.1669 -0.0626 0.176 Uiso 1 1 calc R . .
C37 C 0.2940(3) 1.0916(6) -0.0255(4) 0.107(2) Uani 1 1 d . . .
H37A H 0.2876 1.0418 -0.0030 0.128 Uiso 1 1 calc R . .
C38 C 0.3965(2) 0.9863(4) 0.0951(2) 0.0629(13) Uani 1 1 d . . .
C39 C 0.3790(4) 1.0537(6) 0.1228(3) 0.113(3) Uani 1 1 d . . .
H39A H 0.3605 1.1104 0.0999 0.136 Uiso 1 1 calc R . .
C40 C 0.3888(4) 1.0376(8) 0.1850(4) 0.139(3) Uani 1 1 d U . .
H40A H 0.3758 1.0828 0.2031 0.167 Uiso 1 1 calc R . .
C41 C 0.4170(3) 0.9572(8) 0.2203(4) 0.118(3) Uani 1 1 d . . .
H41A H 0.4243 0.9494 0.2627 0.141 Uiso 1 1 calc R . .
C42 C 0.4346(2) 0.8888(6) 0.1944(3) 0.092(2) Uani 1 1 d . . .
H42A H 0.4535 0.8328 0.2179 0.110 Uiso 1 1 calc R . .
C43 C 0.4236(2) 0.9046(5) 0.1309(3) 0.0757(15) Uani 1 1 d . . .
H43A H 0.4352 0.8574 0.1123 0.091 Uiso 1 1 calc R . .
Cl1 Cl 0.04937(6) 1.25096(10) 0.12718(8) 0.0750(4) Uani 1 1 d . . .
O1 O 0.0445(3) 1.3530(4) 0.1137(4) 0.147(2) Uani 1 1 d . A .
O2 O 0.0490(13) 1.2240(10) 0.1821(9) 0.167(15) Uani 0.58(4) 1 d P A 1
O3 O 0.0109(5) 1.1962(13) 0.0769(7) 0.122(7) Uani 0.58(4) 1 d P A 1
O4 O 0.0944(6) 1.2205(10) 0.1331(15) 0.147(11) Uani 0.58(4) 1 d P A 1
O2' O 0.0084(9) 1.2276(18) 0.1318(19) 0.175(17) Uani 0.42(4) 1 d P A 2
O3' O 0.0484(19) 1.1937(14) 0.0774(11) 0.18(3) Uani 0.42(4) 1 d P A 2
O4' O 0.0944(9) 1.2326(15) 0.1827(14) 0.145(14) Uani 0.42(4) 1 d P A 2

loop_
_atom_site_aniso_label
_atom_site_aniso_U_11
_atom_site_aniso_U_22
_atom_site_aniso_U_33
_atom_site_aniso_U_23
_atom_site_aniso_U_13
_atom_site_aniso_U_12
Cu1 0.0529(4) 0.0553(4) 0.0564(4) -0.0019(2) 0.0277(3) -0.0115(2)
Cl2 0.207(3) 0.191(3) 0.218(3) -0.003(3) 0.143(3) -0.012(3)
P1 0.0483(6) 0.0471(7) 0.0516(6) -0.0031(5) 0.0238(5) -0.0056(5)
P2 0.0570(7) 0.0618(8) 0.0560(7) -0.0093(6) 0.0308(6) -0.0190(6)
N1 0.051(2) 0.065(3) 0.064(2) -0.004(2) 0.0297(19) -0.0092(19)
N2 0.061(2) 0.056(2) 0.060(2) 0.0040(19) 0.0286(19) -0.0105(19)
N3 0.063(3) 0.063(3) 0.068(3) 0.009(2) 0.031(2) -0.004(2)
C1 0.060(3) 0.094(4) 0.084(4) -0.003(3) 0.034(3) -0.004(3)
C2 0.052(4) 0.129(6) 0.108(5) 0.004(4) 0.026(3) -0.004(4)
C3 0.056(4) 0.130(7) 0.142(7) -0.002(5) 0.035(4) -0.026(4)
C4 0.068(4) 0.111(5) 0.120(5) 0.002(4) 0.040(4) -0.038(4)
C5 0.064(3) 0.065(3) 0.075(3) -0.009(3) 0.038(3) -0.019(3)
C6 0.066(3) 0.066(3) 0.066(3) -0.004(2) 0.036(3) -0.017(3)
C7 0.083(4) 0.062(3) 0.097(4) 0.003(3) 0.048(3) -0.024(3)
C8 0.091(4) 0.059(3) 0.077(3) 0.003(3) 0.047(3) -0.014(3)
C9 0.105(5) 0.069(4) 0.109(5) 0.024(4) 0.047(4) -0.001(4)
C10 0.153(8) 0.081(5) 0.148(7) 0.035(5) 0.061(6) -0.020(5)
C11 0.177(9) 0.112(7) 0.109(6) 0.042(5) 0.003(6) -0.015(6)
C12 0.142(8) 0.110(7) 0.246(12) 0.055(7) 0.123(8) 0.041(6)
C13 0.060(3) 0.057(3) 0.058(3) -0.005(2) 0.033(2) -0.014(2)
C14 0.048(3) 0.070(3) 0.076(3) -0.003(3) 0.022(2) -0.011(2)
C15 0.061(3) 0.069(3) 0.072(3) -0.007(3) 0.041(2) -0.013(2)
C16 0.058(3) 0.072(4) 0.092(4) -0.015(3) 0.034(3) -0.011(3)
C17 0.38(3) 0.205(18) 0.35(3) 0.000 0.32(3) 0.000
C20 0.065(3) 0.061(3) 0.056(3) -0.003(2) 0.031(2) 0.008(2)
C21 0.088(4) 0.075(4) 0.090(4) 0.014(3) 0.044(3) 0.014(3)
C22 0.109(6) 0.103(6) 0.124(6) 0.040(5) 0.051(5) 0.039(5)
C23 0.130(7) 0.134(8) 0.091(5) 0.027(5) 0.041(5) 0.075(6)
C24 0.082(5) 0.135(7) 0.091(5) -0.024(5) 0.017(4) 0.038(5)
C25 0.068(4) 0.089(4) 0.078(4) -0.014(3) 0.020(3) 0.011(3)
C26 0.045(2) 0.054(3) 0.058(3) -0.011(2) 0.021(2) -0.011(2)
C27 0.098(4) 0.067(4) 0.072(3) -0.007(3) 0.041(3) 0.002(3)
C28 0.135(6) 0.087(5) 0.086(4) -0.028(4) 0.055(4) -0.003(4)
C29 0.102(5) 0.061(4) 0.111(5) -0.019(4) 0.050(4) 0.003(3)
C30 0.094(4) 0.054(3) 0.090(4) -0.005(3) 0.036(3) 0.001(3)
C31 0.064(3) 0.062(3) 0.071(3) 0.000(3) 0.031(3) 0.000(2)
C32 0.070(3) 0.071(4) 0.062(3) -0.017(3) 0.026(3) -0.009(3)
C33 0.112(6) 0.129(7) 0.090(5) 0.034(5) 0.041(4) 0.028(5)
C34 0.154(7) 0.151(7) 0.135(7) 0.036(6) 0.052(6) 0.028(6)
C35 0.126(9) 0.134(9) 0.106(6) 0.016(6) 0.016(6) 0.042(7)
C36 0.079(6) 0.150(9) 0.183(11) -0.044(8) 0.044(6) 0.012(6)
C37 0.080(5) 0.085(5) 0.144(6) -0.004(4) 0.047(4) 0.002(4)
C38 0.067(3) 0.070(3) 0.058(3) -0.009(3) 0.036(2) -0.020(3)
C39 0.177(8) 0.102(5) 0.086(4) 0.002(4) 0.085(5) 0.008(5)
C40 0.200(7) 0.150(7) 0.112(5) -0.013(5) 0.110(5) 0.016(6)
C41 0.148(7) 0.140(7) 0.075(4) 0.001(5) 0.063(5) -0.003(6)
C42 0.076(4) 0.126(6) 0.060(3) 0.003(4) 0.024(3) -0.024(4)
C43 0.065(3) 0.095(4) 0.061(3) -0.009(3) 0.027(3) -0.016(3)
Cl1 0.0802(10) 0.0525(8) 0.0933(10) 0.0059(7) 0.0440(8) -0.0026(6)
O1 0.184(6) 0.060(3) 0.180(6) 0.013(3) 0.078(5) -0.009(3)
O2 0.26(4) 0.125(10) 0.139(14) -0.016(8) 0.12(2) -0.065(14)
O3 0.098(9) 0.148(11) 0.120(10) -0.023(8) 0.054(7) -0.041(7)
O4 0.105(10) 0.117(9) 0.22(3) -0.003(13) 0.083(15) -0.001(7)
O2' 0.099(15) 0.21(2) 0.23(5) 0.01(2) 0.09(2) -0.047(13)
O3' 0.33(7) 0.085(12) 0.139(17) -0.009(11) 0.12(3) 0.05(2)
O4' 0.109(15) 0.108(12) 0.143(19) 0.033(12) 0.006(14) 0.014(10)

loop_
_atom_type_symbol
_atom_type_description
_atom_type_scat_dispersion_real
_atom_type_scat_dispersion_imag
_atom_type_scat_source
C C 0.0033 0.0016 'International Tables Vol C Tables 4.2.6.8 and 6.1.1.4'
H H 0.0000 0.0000 'International Tables Vol C Tables 4.2.6.8 and 6.1.1.4'
N N 0.0061 0.0033 'International Tables Vol C Tables 4.2.6.8 and 6.1.1.4'
O O 0.0106 0.0060 'International Tables Vol C Tables 4.2.6.8 and 6.1.1.4'
P P 0.1023 0.0942 'International Tables Vol C Tables 4.2.6.8 and 6.1.1.4'
Cl Cl 0.1484 0.1585 'International Tables Vol C Tables 4.2.6.8 and 6.1.1.4'
Cu Cu 0.3201 1.2651 'International Tables Vol C Tables 4.2.6.8 and 6.1.1.4'

loop_
_geom_angle_atom_site_label_1
_geom_angle_atom_site_label_2
_geom_angle_atom_site_label_3
_geom_angle
_geom_angle_site_symmetry_1
_geom_angle_site_symmetry_3
N2 Cu1 N1 78.27(16) . .
N2 Cu1 P2 119.08(12) . .
N1 Cu1 P2 113.24(12) . .
N2 Cu1 P1 115.08(12) . .
N1 Cu1 P1 106.30(11) . .
P2 Cu1 P1 117.29(5) . .
C26 P1 C20 105.7(2) . .
C26 P1 C13 101.1(2) . .
C20 P1 C13 103.9(2) . .
C26 P1 Cu1 117.99(16) . .
C20 P1 Cu1 108.62(16) . .
C13 P1 Cu1 118.00(15) . .
C32 P2 C38 105.2(3) . .
C32 P2 C15 107.1(3) . .
C38 P2 C15 102.4(2) . .
C32 P2 Cu1 111.85(17) . .
C38 P2 Cu1 116.05(17) . .
C15 P2 Cu1 113.32(17) . .
C5 N1 C1 118.3(5) . .
C5 N1 Cu1 113.8(3) . .
C1 N1 Cu1 127.7(4) . .
C6 N2 N3 105.6(4) . .
C6 N2 Cu1 114.2(3) . .
N3 N2 Cu1 139.4(3) . .
N2 N3 C8 112.7(5) . .
N2 N3 H3B 123.7 . .
C8 N3 H3B 123.7 . .
N1 C1 C2 121.8(6) . .
N1 C1 H1B 119.1 . .
C2 C1 H1B 119.1 . .
C3 C2 C1 119.5(7) . .
C3 C2 H2B 120.2 . .
C1 C2 H2B 120.2 . .
C2 C3 C4 119.7(7) . .
C2 C3 H3C 120.1 . .
C4 C3 H3C 120.1 . .
C3 C4 C5 119.8(7) . .
C3 C4 H4B 120.1 . .
C5 C4 H4B 120.1 . .
N1 C5 C4 120.8(6) . .
N1 C5 C6 115.1(4) . .
C4 C5 C6 124.1(6) . .
N2 C6 C7 109.5(5) . .
N2 C6 C5 117.9(5) . .
C7 C6 C5 132.5(5) . .
C8 C7 C6 106.4(5) . .
C8 C7 H7A 126.8 . .
C6 C7 H7A 126.8 . .
N3 C8 C7 105.7(5) . .
N3 C8 C9 121.3(5) . .
C7 C8 C9 133.0(5) . .
C8 C9 C12 109.0(6) . .
C8 C9 C11 108.0(6) . .
C12 C9 C11 110.8(8) . .
C8 C9 C10 109.1(6) . .
C12 C9 C10 110.6(7) . .
C11 C9 C10 109.3(7) . .
C9 C10 H10A 109.5 . .
C9 C10 H10B 109.5 . .
H10A C10 H10B 109.5 . .
C9 C10 H10C 109.5 . .
H10A C10 H10C 109.5 . .
H10B C10 H10C 109.5 . .
C9 C11 H11A 109.5 . .
C9 C11 H11B 109.5 . .
H11A C11 H11B 109.5 . .
C9 C11 H11C 109.5 . .
H11A C11 H11C 109.5 . .
H11B C11 H11C 109.5 . .
C9 C12 H12A 109.5 . .
C9 C12 H12B 109.5 . .
H12A C12 H12B 109.5 . .
C9 C12 H12C 109.5 . .
H12A C12 H12C 109.5 . .
H12B C12 H12C 109.5 . .
C14 C13 P1 112.0(3) . .
C14 C13 H13A 109.2 . .
P1 C13 H13A 109.2 . .
C14 C13 H13B 109.2 . .
P1 C13 H13B 109.2 . .
H13A C13 H13B 107.9 . .
C13 C14 C16 114.1(5) . 5_675
C13 C14 H14A 108.7 . .
C16 C14 H14A 108.7 5_675 .
C13 C14 H14B 108.7 . .
C16 C14 H14B 108.7 5_675 .
H14A C14 H14B 107.6 . .
C16 C15 P2 117.2(4) . .
C16 C15 H15A 108.0 . .
P2 C15 H15A 108.0 . .
C16 C15 H15B 108.0 . .
P2 C15 H15B 108.0 . .
H15A C15 H15B 107.2 . .
C15 C16 C14 112.3(5) . 5_675
C15 C16 H16A 109.1 . .
C14 C16 H16A 109.1 5_675 .
C15 C16 H16B 109.1 . .
C14 C16 H16B 109.1 5_675 .
H16A C16 H16B 107.9 . .
Cl2 C17 Cl2 116.1(13) . 2
Cl2 C17 H17A 108.3 . .
Cl2 C17 H17A 108.3 2 .
Cl2 C17 H17B 108.3 . .
Cl2 C17 H17B 108.3 2 .
H17A C17 H17B 107.4 . .
C21 C20 C25 119.1(5) . .
C21 C20 P1 120.3(4) . .
C25 C20 P1 120.2(4) . .
C22 C21 C20 121.0(7) . .
C22 C21 H21A 119.5 . .
C20 C21 H21A 119.5 . .
C23 C22 C21 120.2(8) . .
C23 C22 H22A 119.9 . .
C21 C22 H22A 119.9 . .
C22 C23 C24 121.4(7) . .
C22 C23 H23A 119.3 . .
C24 C23 H23A 119.3 . .
C23 C24 C25 117.6(8) . .
C23 C24 H24A 121.2 . .
C25 C24 H24A 121.2 . .
C20 C25 C24 120.6(7) . .
C20 C25 H25A 119.7 . .
C24 C25 H25A 119.7 . .
C31 C26 C27 117.1(5) . .
C31 C26 P1 118.9(4) . .
C27 C26 P1 123.7(4) . .
C28 C27 C26 120.0(6) . .
C28 C27 H27A 120.0 . .
C26 C27 H27A 120.0 . .
C27 C28 C29 121.4(6) . .
C27 C28 H28A 119.3 . .
C29 C28 H28A 119.3 . .
C30 C29 C28 118.8(6) . .
C30 C29 H29A 120.6 . .
C28 C29 H29A 120.6 . .
C29 C30 C31 120.1(6) . .
C29 C30 H30A 119.9 . .
C31 C30 H30A 119.9 . .
C26 C31 C30 122.5(5) . .
C26 C31 H31A 118.7 . .
C30 C31 H31A 118.7 . .
C37 C32 C33 117.9(7) . .
C37 C32 P2 120.9(5) . .
C33 C32 P2 120.9(5) . .
C34 C33 C32 120.8(10) . .
C34 C33 H33A 119.6 . .
C32 C33 H33A 119.6 . .
C35 C34 C33 121.8(11) . .
C35 C34 H34A 119.1 . .
C33 C34 H34A 119.1 . .
C36 C35 C34 120.3(10) . .
C36 C35 H35A 119.9 . .
C34 C35 H35A 119.9 . .
C35 C36 C37 120.6(10) . .
C35 C36 H36A 119.7 . .
C37 C36 H36A 119.7 . .
C32 C37 C36 118.6(9) . .
C32 C37 H37A 120.7 . .
C36 C37 H37A 120.7 . .
C39 C38 C43 117.6(5) . .
C39 C38 P2 125.7(5) . .
C43 C38 P2 116.6(4) . .
C38 C39 C40 119.9(8) . .
C38 C39 H39A 120.1 . .
C40 C39 H39A 120.1 . .
C41 C40 C39 121.4(8) . .
C41 C40 H40A 119.3 . .
C39 C40 H40A 119.3 . .
C42 C41 C40 120.3(7) . .
C42 C41 H41A 119.8 . .
C40 C41 H41A 119.8 . .
C41 C42 C43 117.8(7) . .
C41 C42 H42A 121.1 . .
C43 C42 H42A 121.1 . .
C38 C43 C42 122.9(6) . .
C38 C43 H43A 118.5 . .
C42 C43 H43A 118.5 . .
O2' Cl1 O4 148.0(12) . .
O2' Cl1 O2 53.7(12) . .
O4 Cl1 O2 108.1(12) . .
O2' Cl1 O4' 113.1(16) . .
O4 Cl1 O4' 52.2(11) . .
O2 Cl1 O4' 60.0(12) . .
O2' Cl1 O1 104.5(11) . .
O4 Cl1 O1 107.4(7) . .
O2 Cl1 O1 115.4(7) . .
O4' Cl1 O1 109.8(9) . .
O2' Cl1 O3 62.7(14) . .
O4 Cl1 O3 107.4(10) . .
O2 Cl1 O3 107.2(10) . .
O4' Cl1 O3 138.4(10) . .
O1 Cl1 O3 111.1(7) . .
O2' Cl1 O3' 108.7(19) . .
O4 Cl1 O3' 61.5(15) . .
O2 Cl1 O3' 132.3(12) . .
O4' Cl1 O3' 108.7(16) . .
O1 Cl1 O3' 111.9(9) . .
O3 Cl1 O3' 47.7(16) . .

loop_
_geom_bond_atom_site_label_1
_geom_bond_atom_site_label_2
_geom_bond_distance
_geom_bond_site_symmetry_2
Cu1 N2 2.059(4) .
Cu1 N1 2.119(4) .
Cu1 P2 2.2219(14) .
Cu1 P1 2.2440(13) .
Cl2 C17 1.675(12) .
P1 C26 1.815(5) .
P1 C20 1.822(5) .
P1 C13 1.841(5) .
P2 C32 1.798(6) .
P2 C38 1.825(5) .
P2 C15 1.854(5) .
N1 C5 1.321(7) .
N1 C1 1.345(7) .
N2 C6 1.320(6) .
N2 N3 1.351(6) .
N3 C8 1.352(7) .
N3 H3B 0.8600 .
C1 C2 1.379(9) .
C1 H1B 0.9300 .
C2 C3 1.333(10) .
C2 H2B 0.9300 .
C3 C4 1.339(10) .
C3 H3C 0.9300 .
C4 C5 1.401(8) .
C4 H4B 0.9300 .
C5 C6 1.457(8) .
C6 C7 1.424(8) .
C7 C8 1.358(8) .
C7 H7A 0.9300 .
C8 C9 1.511(9) .
C9 C12 1.519(11) .
C9 C11 1.521(11) .
C9 C10 1.537(10) .
C10 H10A 0.9600 .
C10 H10B 0.9600 .
C10 H10C 0.9600 .
C11 H11A 0.9600 .
C11 H11B 0.9600 .
C11 H11C 0.9600 .
C12 H12A 0.9600 .
C12 H12B 0.9600 .
C12 H12C 0.9600 .
C13 C14 1.525(7) .
C13 H13A 0.9700 .
C13 H13B 0.9700 .
C14 C16 1.529(7) 5_675
C14 H14A 0.9700 .
C14 H14B 0.9700 .
C15 C16 1.497(7) .
C15 H15A 0.9700 .
C15 H15B 0.9700 .
C16 C14 1.529(7) 5_675
C16 H16A 0.9700 .
C16 H16B 0.9700 .
C17 Cl2 1.675(12) 2
C17 H17A 0.9700 .
C17 H17B 0.9700 .
C20 C21 1.371(8) .
C20 C25 1.378(8) .
C21 C22 1.365(9) .
C21 H21A 0.9300 .
C22 C23 1.350(12) .
C22 H22A 0.9300 .
C23 C24 1.386(13) .
C23 H23A 0.9300 .
C24 C25 1.407(9) .
C24 H24A 0.9300 .
C25 H25A 0.9300 .
C26 C31 1.382(7) .
C26 C27 1.388(7) .
C27 C28 1.384(9) .
C27 H27A 0.9300 .
C28 C29 1.388(10) .
C28 H28A 0.9300 .
C29 C30 1.345(9) .
C29 H29A 0.9300 .
C30 C31 1.385(8) .
C30 H30A 0.9300 .
C31 H31A 0.9300 .
C32 C37 1.375(9) .
C32 C33 1.396(9) .
C33 C34 1.346(12) .
C33 H33A 0.9300 .
C34 C35 1.339(15) .
C34 H34A 0.9300 .
C35 C36 1.323(14) .
C35 H35A 0.9300 .
C36 C37 1.433(13) .
C36 H36A 0.9300 .
C37 H37A 0.9300 .
C38 C39 1.363(9) .
C38 C43 1.365(8) .
C39 C40 1.382(10) .
C39 H39A 0.9300 .
C40 C41 1.358(12) .
C40 H40A 0.9300 .
C41 C42 1.344(11) .
C41 H41A 0.9300 .
C42 C43 1.399(8) .
C42 H42A 0.9300 .
C43 H43A 0.9300 .
Cl1 O2' 1.331(16) .
Cl1 O4 1.354(13) .
Cl1 O2 1.366(12) .
Cl1 O4' 1.368(16) .
Cl1 O1 1.373(5) .
Cl1 O3 1.387(13) .
Cl1 O3' 1.398(17) .

loop_
_geom_torsion_atom_site_label_1
_geom_torsion_atom_site_label_2
_geom_torsion_atom_site_label_3
_geom_torsion_atom_site_label_4
_geom_torsion
_geom_torsion_site_symmetry_4
N2 Cu1 P1 C26 16.2(2) .
N1 Cu1 P1 C26 -68.2(2) .
P2 Cu1 P1 C26 163.93(17) .
N2 Cu1 P1 C20 136.4(2) .
N1 Cu1 P1 C20 52.0(2) .
P2 Cu1 P1 C20 -75.86(19) .
N2 Cu1 P1 C13 -105.8(2) .
N1 Cu1 P1 C13 169.8(2) .
P2 Cu1 P1 C13 41.9(2) .
N2 Cu1 P2 C32 -134.5(2) .
N1 Cu1 P2 C32 -45.4(3) .
P1 Cu1 P2 C32 79.1(2) .
N2 Cu1 P2 C38 -13.8(3) .
N1 Cu1 P2 C38 75.3(2) .
P1 Cu1 P2 C38 -160.2(2) .
N2 Cu1 P2 C15 104.3(2) .
N1 Cu1 P2 C15 -166.6(2) .
P1 Cu1 P2 C15 -42.1(2) .
N2 Cu1 N1 C5 -5.6(4) .
P2 Cu1 N1 C5 -122.4(3) .
P1 Cu1 N1 C5 107.4(3) .
N2 Cu1 N1 C1 178.1(5) .
P2 Cu1 N1 C1 61.3(5) .
P1 Cu1 N1 C1 -68.9(5) .
N1 Cu1 N2 C6 7.0(4) .
P2 Cu1 N2 C6 117.2(3) .
P1 Cu1 N2 C6 -95.7(4) .
N1 Cu1 N2 N3 175.4(5) .
P2 Cu1 N2 N3 -74.4(5) .
P1 Cu1 N2 N3 72.7(5) .
C6 N2 N3 C8 0.9(6) .
Cu1 N2 N3 C8 -168.1(4) .
C5 N1 C1 C2 0.3(9) .
Cu1 N1 C1 C2 176.5(5) .
N1 C1 C2 C3 0.4(11) .
C1 C2 C3 C4 -0.2(13) .
C2 C3 C4 C5 -0.5(13) .
C1 N1 C5 C4 -1.0(8) .
Cu1 N1 C5 C4 -177.7(5) .
C1 N1 C5 C6 -179.9(5) .
Cu1 N1 C5 C6 3.5(6) .
C3 C4 C5 N1 1.2(11) .
C3 C4 C5 C6 179.9(7) .
N3 N2 C6 C7 -1.2(6) .
Cu1 N2 C6 C7 171.0(4) .
N3 N2 C6 C5 -179.7(4) .
Cu1 N2 C6 C5 -7.5(6) .
N1 C5 C6 N2 2.6(7) .
C4 C5 C6 N2 -176.1(6) .
N1 C5 C6 C7 -175.4(6) .
C4 C5 C6 C7 5.8(10) .
N2 C6 C7 C8 1.1(7) .
C5 C6 C7 C8 179.3(6) .
N2 N3 C8 C7 -0.2(6) .
N2 N3 C8 C9 178.9(5) .
C6 C7 C8 N3 -0.5(7) .
C6 C7 C8 C9 -179.5(7) .
N3 C8 C9 C12 -59.3(9) .
C7 C8 C9 C12 119.6(9) .
N3 C8 C9 C11 61.2(9) .
C7 C8 C9 C11 -119.9(9) .
N3 C8 C9 C10 179.9(6) .
C7 C8 C9 C10 -1.2(11) .
C26 P1 C13 C14 -61.0(4) .
C20 P1 C13 C14 -170.5(4) .
Cu1 P1 C13 C14 69.3(4) .
P1 C13 C14 C16 177.1(4) 5_675
C32 P2 C15 C16 59.0(5) .
C38 P2 C15 C16 -51.4(5) .
Cu1 P2 C15 C16 -177.2(4) .
P2 C15 C16 C14 -178.7(4) 5_675
C26 P1 C20 C21 -140.4(4) .
C13 P1 C20 C21 -34.4(5) .
Cu1 P1 C20 C21 92.0(5) .
C26 P1 C20 C25 47.0(5) .
C13 P1 C20 C25 153.0(4) .
Cu1 P1 C20 C25 -80.6(5) .
C25 C20 C21 C22 -2.0(9) .
P1 C20 C21 C22 -174.7(5) .
C20 C21 C22 C23 0.1(12) .
C21 C22 C23 C24 2.9(13) .
C22 C23 C24 C25 -3.9(13) .
C21 C20 C25 C24 0.9(9) .
P1 C20 C25 C24 173.6(5) .
C23 C24 C25 C20 1.9(11) .
C20 P1 C26 C31 -156.6(4) .
C13 P1 C26 C31 95.4(4) .
Cu1 P1 C26 C31 -34.9(4) .
C20 P1 C26 C27 30.3(5) .
C13 P1 C26 C27 -77.8(5) .
Cu1 P1 C26 C27 152.0(4) .
C31 C26 C27 C28 -0.1(8) .
P1 C26 C27 C28 173.2(5) .
C26 C27 C28 C29 -3.0(11) .
C27 C28 C29 C30 4.8(11) .
C28 C29 C30 C31 -3.5(10) .
C27 C26 C31 C30 1.4(8) .
P1 C26 C31 C30 -172.3(5) .
C29 C30 C31 C26 0.4(9) .
C38 P2 C32 C37 -53.3(5) .
C15 P2 C32 C37 -161.8(5) .
Cu1 P2 C32 C37 73.5(5) .
C38 P2 C32 C33 133.3(5) .
C15 P2 C32 C33 24.9(6) .
Cu1 P2 C32 C33 -99.9(5) .
C37 C32 C33 C34 1.5(12) .
P2 C32 C33 C34 175.1(7) .
C32 C33 C34 C35 -0.2(16) .
C33 C34 C35 C36 -1.6(18) .
C34 C35 C36 C37 2.0(18) .
C33 C32 C37 C36 -1.1(10) .
P2 C32 C37 C36 -174.7(6) .
C35 C36 C37 C32 -0.6(14) .
C32 P2 C38 C39 -10.3(6) .
C15 P2 C38 C39 101.5(6) .
Cu1 P2 C38 C39 -134.5(6) .
C32 P2 C38 C43 169.0(4) .
C15 P2 C38 C43 -79.2(4) .
Cu1 P2 C38 C43 44.8(4) .
C43 C38 C39 C40 -0.2(11) .
P2 C38 C39 C40 179.0(7) .
C38 C39 C40 C41 2.0(15) .
C39 C40 C41 C42 -2.5(15) .
C40 C41 C42 C43 1.1(12) .
C39 C38 C43 C42 -1.1(9) .
P2 C38 C43 C42 179.5(4) .
C41 C42 C43 C38 0.7(10) .
